data_7121886
loop_
_publ_author_name
'Weinberger, Craig'
'Hines, Rachel'
'Zeller, Matthias'
'Rosokha, Sergiy V.'

_publ_section_title
;
 Continuum of covalent to intermolecular bonding in the halogen-bonded
 complexes of 1,4-diazabicyclo[2.2.2]octane with bromine-containing
 electrophiles.
;
_journal_issue 58
_journal_name_full 'Chemical communications (Cambridge, England)'
_journal_page_first 8060
_journal_page_last 8063
_journal_paper_doi 10.1039/c8cc04629h
_journal_volume 54
_journal_year 2018
_chemical_absolute_configuration ad
_chemical_formula_moiety 'C12 H24 Br N4, C7 H4 N O3 S'
_chemical_formula_sum 'C19 H28 Br N5 O3 S'
_chemical_formula_weight 486.42
_space_group_crystal_system trigonal
_space_group_IT_number 154
_space_group_name_Hall 'P 32 2"'
_space_group_name_H-M_alt 'P 32 2 1'
_symmetry_space_group_name_Hall 'P 32 2"'
_symmetry_space_group_name_H-M 'P 32 2 1'
_atom_sites_solution_hydrogens geom
_atom_sites_solution_primary direct
_atom_sites_solution_secondary difmap
_audit_creation_method SHELXL-2017/1
_audit_update_record
;
2018-05-17 deposited with the CCDC.
2018-06-27 downloaded from the CCDC.
;
_cell_angle_alpha 90
_cell_angle_beta 90
_cell_angle_gamma 120
_cell_formula_units_Z 3
_cell_length_a 9.8558(5)
_cell_length_b 9.8558(5)
_cell_length_c 18.9035(11)
_cell_measurement_reflns_used 9962
_cell_measurement_temperature 150(2)
_cell_measurement_theta_max 36.2568
_cell_measurement_theta_min 3.2184
_cell_volume 1590.22(15)
_computing_cell_refinement 'SAINT V8.37A (Bruker, 2016)'
_computing_data_collection 'Apex3 v2016.9-0 (Bruker, 2016)'
_computing_data_reduction 'SAINT V8.37A (Bruker, 2016)'
_computing_structure_refinement
;  
SHELXL-2017/1 (Sheldrick, 2017), 
SHELXLE Rev859 (H\"ubschle et al., 2011)
;
_computing_structure_solution 'SHELXS-97 (Sheldrick, 2008)'
_diffrn_ambient_temperature 150(2)
_diffrn_measured_fraction_theta_full 0.994
_diffrn_measured_fraction_theta_max 0.994
_diffrn_measurement_device_type 'Bruker AXS D8 Quest CMOS diffractometer'
_diffrn_measurement_method 'omega and phi scans'
_diffrn_radiation_monochromator 'Triumph curved graphite crystal'
_diffrn_radiation_type MoK\a
_diffrn_radiation_wavelength 0.71073
_diffrn_reflns_av_R_equivalents 0.0382
_diffrn_reflns_av_unetI/netI 0.0263
_diffrn_reflns_Laue_measured_fraction_full 0.994
_diffrn_reflns_Laue_measured_fraction_max 0.994
_diffrn_reflns_limit_h_max 16
_diffrn_reflns_limit_h_min -14
_diffrn_reflns_limit_k_max 16
_diffrn_reflns_limit_k_min -15
_diffrn_reflns_limit_l_max 30
_diffrn_reflns_limit_l_min -31
_diffrn_reflns_number 39226
_diffrn_reflns_point_group_measured_fraction_full 0.996
_diffrn_reflns_point_group_measured_fraction_max 0.995
_diffrn_reflns_theta_full 25.242
_diffrn_reflns_theta_max 36.367
_diffrn_reflns_theta_min 3.216
_diffrn_source 'sealed tube X-ray source'
_exptl_absorpt_coefficient_mu 2.068
_exptl_absorpt_correction_T_max 0.7471
_exptl_absorpt_correction_T_min 0.6026
_exptl_absorpt_correction_type multi-scan
_exptl_absorpt_process_details
;
 SADABS 2016/2: Krause, L., Herbst-Irmer, R., Sheldrick G.M. & Stalke D.,
 J. Appl. Cryst. 48 (2015) 3-10
;
_exptl_crystal_colour colourless
_exptl_crystal_density_diffrn 1.524
_exptl_crystal_description block
_exptl_crystal_F_000 756
_exptl_crystal_size_max 0.480
_exptl_crystal_size_mid 0.450
_exptl_crystal_size_min 0.330
_refine_diff_density_max 0.404
_refine_diff_density_min -0.387
_refine_diff_density_rms 0.068
_refine_ls_abs_structure_details
;
 Refined as an inversion twin.
;
_refine_ls_abs_structure_Flack -0.012(11)
_refine_ls_extinction_coef 0.0127(12)
_refine_ls_extinction_expression Fc^*^=kFc[1+0.001xFc^2^\l^3^/sin(2\q)]^-1/4^
_refine_ls_extinction_method 'SHELXL-2017/1 (Sheldrick 2017)'
_refine_ls_goodness_of_fit_ref 1.048
_refine_ls_hydrogen_treatment constr
_refine_ls_matrix_type full
_refine_ls_number_parameters 234
_refine_ls_number_reflns 5144
_refine_ls_number_restraints 264
_refine_ls_restrained_S_all 1.033
_refine_ls_R_factor_all 0.0396
_refine_ls_R_factor_gt 0.0267
_refine_ls_shift/su_max 0.001
_refine_ls_shift/su_mean 0.000
_refine_ls_structure_factor_coef Fsqd
_refine_ls_weighting_details 'w=1/[\s^2^(Fo^2^)+(0.0306P)^2^+0.1893P] where P=(Fo^2^+2Fc^2^)/3'
_refine_ls_weighting_scheme calc
_refine_ls_wR_factor_gt 0.0623
_refine_ls_wR_factor_ref 0.0661
_reflns_Friedel_coverage 0.768
_reflns_Friedel_fraction_full 1.000
_reflns_Friedel_fraction_max 0.996
_reflns_number_gt 4167
_reflns_number_total 5144
_reflns_threshold_expression 'I > 2\s(I)'
_cod_data_source_file c8cc04629h2.cif
_cod_data_source_block RS32_0m
_cod_depositor_comments 'Adding full bibliography for 7121885--7121891.cif.'
_cod_original_cell_volume 1590.22(19)
_cod_database_code 7121886
_shelx_shelxl_version_number 2017/1
_shelx_space_group_comment
;
The symmetry employed for this shelxl refinement is uniquely defined
by the following loop, which should always be used as a source of
symmetry information in preference to the above space-group names.
They are only intended as comments.
;
_shelx_estimated_absorpt_t_min 0.437
_shelx_estimated_absorpt_t_max 0.549

loop_
_space_group_symop_operation_xyz
'x, y, z'
'-y, x-y, z+2/3'
'-x+y, -x, z+1/3'
'y, x, -z'
'-x, -x+y, -z+2/3'
'x-y, -y, -z+1/3'

loop_
_atom_site_label
_atom_site_type_symbol
_atom_site_fract_x
_atom_site_fract_y
_atom_site_fract_z
_atom_site_U_iso_or_equiv
_atom_site_adp_type
_atom_site_occupancy
_atom_site_site_symmetry_order
_atom_site_calc_flag
_atom_site_refinement_flags_posn
_atom_site_refinement_flags_adp
_atom_site_refinement_flags_occupancy
_atom_site_disorder_assembly
_atom_site_disorder_group
N1 N 0.77338(13) 0.54626(15) 0.28610(7) 0.0181(2) Uani 0.601(8) 1 d . U P A 1
N2 N 0.503(6) 0.412(6) 0.229(3) 0.0231(3) Uani 0.601(8) 1 d . U P A 1
C1 C 0.6687(4) 0.3983(4) 0.3251(2) 0.0245(8) Uani 0.601(8) 1 d . U P A 1
H1A H 0.650679 0.422385 0.373905 0.029 Uiso 0.601(8) 1 calc R U P A 1
H1B H 0.717271 0.331569 0.327708 0.029 Uiso 0.601(8) 1 calc R U P A 1
C2 C 0.5121(8) 0.3128(8) 0.2844(3) 0.0256(10) Uani 0.601(8) 1 d . U P A 1
H2A H 0.501109 0.216378 0.262706 0.031 Uiso 0.601(8) 1 calc R U P A 1
H2B H 0.424242 0.281589 0.317949 0.031 Uiso 0.601(8) 1 calc R U P A 1
C3 C 0.7078(5) 0.6523(5) 0.2909(3) 0.0269(8) Uani 0.601(8) 1 d . U P A 1
H3A H 0.770243 0.746987 0.261725 0.032 Uiso 0.601(8) 1 calc R U P A 1
H3B H 0.710006 0.685416 0.340578 0.032 Uiso 0.601(8) 1 calc R U P A 1
C4 C 0.5379(11) 0.5613(10) 0.2638(5) 0.0285(13) Uani 0.601(8) 1 d . U P A 1
H4A H 0.465095 0.538064 0.304029 0.034 Uiso 0.601(8) 1 calc R U P A 1
H4B H 0.520357 0.627273 0.229713 0.034 Uiso 0.601(8) 1 calc R U P A 1
C5 C 0.7862(4) 0.5093(5) 0.21190(18) 0.0270(8) Uani 0.601(8) 1 d . U P A 1
H5A H 0.819566 0.429911 0.209299 0.032 Uiso 0.601(8) 1 calc R U P A 1
H5B H 0.864306 0.604640 0.186663 0.032 Uiso 0.601(8) 1 calc R U P A 1
C6 C 0.6211(12) 0.4445(9) 0.1779(5) 0.0315(14) Uani 0.601(8) 1 d . U P A 1
H6A H 0.624637 0.522061 0.143524 0.038 Uiso 0.601(8) 1 calc R U P A 1
H6B H 0.593619 0.347159 0.151598 0.038 Uiso 0.601(8) 1 calc R U P A 1
N1B N 0.77338(13) 0.54626(15) 0.28610(7) 0.0181(2) Uani 0.399(8) 1 d . U P A 2
N2B N 0.503(8) 0.412(9) 0.229(5) 0.0231(3) Uani 0.399(8) 1 d . U P A 2
C1B C 0.6941(7) 0.3742(6) 0.2979(4) 0.0285(12) Uani 0.399(8) 1 d . U P A 2
H1C H 0.690414 0.352253 0.349212 0.034 Uiso 0.399(8) 1 calc R U P A 2
H1D H 0.753914 0.330899 0.274309 0.034 Uiso 0.399(8) 1 calc R U P A 2
C2B C 0.5258(13) 0.2954(13) 0.2678(6) 0.0265(15) Uani 0.399(8) 1 d . U P A 2
H2C H 0.508531 0.208892 0.235639 0.032 Uiso 0.399(8) 1 calc R U P A 2
H2D H 0.448998 0.250849 0.306918 0.032 Uiso 0.399(8) 1 calc R U P A 2
C3B C 0.6781(7) 0.6085(8) 0.3160(4) 0.0266(12) Uani 0.399(8) 1 d . U P A 2
H3C H 0.733495 0.723833 0.310600 0.032 Uiso 0.399(8) 1 calc R U P A 2
H3D H 0.660774 0.583584 0.367104 0.032 Uiso 0.399(8) 1 calc R U P A 2
C4B C 0.5164(16) 0.5334(15) 0.2764(7) 0.0239(16) Uani 0.399(8) 1 d . U P A 2
H4C H 0.429900 0.487830 0.311300 0.029 Uiso 0.399(8) 1 calc R U P A 2
H4D H 0.508445 0.615011 0.249320 0.029 Uiso 0.399(8) 1 calc R U P A 2
C5B C 0.7906(6) 0.5787(9) 0.2078(3) 0.0312(13) Uani 0.399(8) 1 d . U P A 2
H5C H 0.866147 0.550767 0.187595 0.037 Uiso 0.399(8) 1 calc R U P A 2
H5D H 0.830851 0.691548 0.199105 0.037 Uiso 0.399(8) 1 calc R U P A 2
C6B C 0.6285(16) 0.4801(14) 0.1721(8) 0.0269(18) Uani 0.399(8) 1 d . U P A 2
H6C H 0.608181 0.546886 0.139704 0.032 Uiso 0.399(8) 1 calc R U P A 2
H6D H 0.626819 0.394383 0.144072 0.032 Uiso 0.399(8) 1 calc R U P A 2
Br1 Br 1.000000 0.65905(2) 0.333333 0.01891(6) Uani 1 2 d S T P . .
S1 S 0.3416(5) 0.3534(5) 0.5019(4) 0.0263(8) Uani 0.5 1 d . . P B -1
O1 O 0.0782(5) 0.3178(4) 0.35715(19) 0.0611(11) Uani 0.5 1 d . . P B -1
O2 O 0.4760(4) 0.3247(5) 0.4809(2) 0.0508(9) Uani 0.5 1 d . . P B -1
O3 O 0.3694(6) 0.4469(4) 0.55720(18) 0.0596(11) Uani 0.5 1 d . . P B -1
N3 N 0.2942(4) 0.4080(4) 0.42915(17) 0.0346(7) Uani 0.5 1 d . . P B -1
C7 C 0.1488(5) 0.3007(5) 0.4074(2) 0.0348(8) Uani 0.5 1 d . . P B -1
C8 C 0.1736(9) 0.1703(8) 0.5081(5) 0.0258(15) Uani 0.5 1 d G . P B -1
C9 C 0.0771(8) 0.1573(7) 0.4518(4) 0.0326(17) Uani 0.5 1 d G . P B -1
C10 C -0.0641(6) 0.0192(8) 0.4417(3) 0.0461(17) Uani 0.5 1 d G . P B -1
H10 H -0.130077 0.010285 0.403177 0.055 Uiso 0.5 1 calc R U P B -1
C11 C -0.1088(8) -0.1059(8) 0.4878(4) 0.060(2) Uani 0.5 1 d G . P B -1
H11 H -0.205302 -0.200289 0.480877 0.072 Uiso 0.5 1 calc R U P B -1
C12 C -0.0123(9) -0.0929(6) 0.5441(3) 0.062(3) Uani 0.5 1 d G . P B -1
H12 H -0.042819 -0.178358 0.575663 0.075 Uiso 0.5 1 calc R U P B -1
C13 C 0.1289(8) 0.0452(8) 0.5543(4) 0.0356(15) Uani 0.5 1 d G . P B -1
H13 H 0.194890 0.054148 0.592750 0.043 Uiso 0.5 1 calc R U P B -1

loop_
_atom_site_aniso_label
_atom_site_aniso_U_11
_atom_site_aniso_U_22
_atom_site_aniso_U_33
_atom_site_aniso_U_23
_atom_site_aniso_U_13
_atom_site_aniso_U_12
N1 0.0149(4) 0.0179(6) 0.0217(5) 0.0003(4) 0.0002(4) 0.0085(5)
N2 0.0203(5) 0.0250(7) 0.0255(6) -0.0022(5) -0.0040(4) 0.0125(5)
C1 0.0191(14) 0.0198(14) 0.0294(18) 0.0065(12) -0.0023(12) 0.0057(11)
C2 0.0173(17) 0.020(2) 0.033(3) 0.0024(18) -0.0038(18) 0.0052(14)
C3 0.0240(17) 0.0251(17) 0.037(2) -0.0071(13) -0.0076(14) 0.0162(15)
C4 0.021(3) 0.027(3) 0.042(3) -0.005(2) -0.005(2) 0.016(2)
C5 0.0233(14) 0.0310(18) 0.0217(14) -0.0026(13) 0.0062(11) 0.0099(14)
C6 0.034(2) 0.033(3) 0.022(3) -0.001(2) -0.0039(17) 0.012(2)
N1B 0.0149(4) 0.0179(6) 0.0217(5) 0.0003(4) 0.0002(4) 0.0085(5)
N2B 0.0203(5) 0.0250(7) 0.0255(6) -0.0022(5) -0.0040(4) 0.0125(5)
C1B 0.028(2) 0.0176(18) 0.039(3) -0.0036(18) -0.013(2) 0.0110(17)
C2B 0.018(3) 0.021(3) 0.035(4) -0.007(2) -0.006(3) 0.0062(19)
C3B 0.015(2) 0.026(3) 0.039(3) -0.011(2) -0.002(2) 0.0112(19)
C4B 0.014(3) 0.024(4) 0.033(4) -0.005(3) -0.001(2) 0.009(3)
C5B 0.0212(19) 0.043(3) 0.024(2) 0.007(2) 0.0035(14) 0.012(2)
C6B 0.023(2) 0.038(4) 0.014(2) 0.005(3) 0.0033(17) 0.012(3)
Br1 0.01462(9) 0.01790(8) 0.02311(9) -0.00014(3) -0.00029(6) 0.00731(5)
S1 0.0305(11) 0.0233(7) 0.0261(7) 0.0014(9) 0.0068(7) 0.0142(6)
O1 0.085(3) 0.044(2) 0.060(2) -0.0079(16) -0.037(2) 0.037(2)
O2 0.0264(15) 0.058(2) 0.062(2) 0.0047(18) 0.0033(15) 0.0166(15)
O3 0.093(3) 0.0391(17) 0.0350(17) -0.0143(13) -0.0142(19) 0.025(2)
N3 0.043(2) 0.0217(15) 0.0323(16) 0.0027(12) -0.0028(14) 0.0112(14)
C7 0.049(2) 0.0301(18) 0.0317(19) -0.0028(14) -0.0062(17) 0.0249(18)
C8 0.033(2) 0.023(2) 0.022(5) -0.0014(19) 0.013(2) 0.0136(11)
C9 0.021(3) 0.0126(16) 0.058(5) -0.008(2) 0.004(2) 0.0039(16)
C10 0.017(2) 0.041(3) 0.065(4) 0.007(3) -0.002(3) 0.003(2)
C11 0.063(4) 0.029(3) 0.052(7) -0.002(3) 0.013(4) -0.003(2)
C12 0.073(6) 0.019(3) 0.069(5) -0.001(3) 0.009(5) 0.004(3)
C13 0.041(4) 0.035(4) 0.035(3) 0.012(3) 0.010(3) 0.023(3)

loop_
_atom_type_symbol
_atom_type_description
_atom_type_scat_dispersion_real
_atom_type_scat_dispersion_imag
_atom_type_scat_source
C C 0.0033 0.0016 'International Tables Vol C Tables 4.2.6.8 and 6.1.1.4'
H H 0.0000 0.0000 'International Tables Vol C Tables 4.2.6.8 and 6.1.1.4'
Br Br -0.2901 2.4595 'International Tables Vol C Tables 4.2.6.8 and 6.1.1.4'
N N 0.0061 0.0033 'International Tables Vol C Tables 4.2.6.8 and 6.1.1.4'
O O 0.0106 0.0060 'International Tables Vol C Tables 4.2.6.8 and 6.1.1.4'
S S 0.1246 0.1234 'International Tables Vol C Tables 4.2.6.8 and 6.1.1.4'

loop_
_geom_angle_atom_site_label_1
_geom_angle_atom_site_label_2
_geom_angle_atom_site_label_3
_geom_angle
_geom_angle_site_symmetry_3
C5 N1 C3 110.8(2) .
C5 N1 C1 109.4(2) .
C3 N1 C1 109.0(2) .
C5 N1 Br1 109.37(15) .
C3 N1 Br1 108.62(17) .
C1 N1 Br1 109.57(15) .
C6 N2 C2 109(5) .
C6 N2 C4 109(3) .
C2 N2 C4 106(4) .
N1 C1 C2 107.5(3) .
N1 C1 H1A 110.2 .
C2 C1 H1A 110.2 .
N1 C1 H1B 110.2 .
C2 C1 H1B 110.2 .
H1A C1 H1B 108.5 .
N2 C2 C1 111.6(17) .
N2 C2 H2A 109.3 .
C1 C2 H2A 109.3 .
N2 C2 H2B 109.3 .
C1 C2 H2B 109.3 .
H2A C2 H2B 108.0 .
N1 C3 C4 107.4(5) .
N1 C3 H3A 110.2 .
C4 C3 H3A 110.2 .
N1 C3 H3B 110.2 .
C4 C3 H3B 110.2 .
H3A C3 H3B 108.5 .
N2 C4 C3 112(2) .
N2 C4 H4A 109.3 .
C3 C4 H4A 109.3 .
N2 C4 H4B 109.3 .
C3 C4 H4B 109.3 .
H4A C4 H4B 108.0 .
N1 C5 C6 107.1(5) .
N1 C5 H5A 110.3 .
C6 C5 H5A 110.3 .
N1 C5 H5B 110.3 .
C6 C5 H5B 110.3 .
H5A C5 H5B 108.5 .
N2 C6 C5 112(2) .
N2 C6 H6A 109.1 .
C5 C6 H6A 109.1 .
N2 C6 H6B 109.1 .
C5 C6 H6B 109.1 .
H6A C6 H6B 107.9 .
C3B N1B C1B 109.7(3) .
C3B N1B C5B 108.5(4) .
C1B N1B C5B 109.2(3) .
C3B N1B Br1 110.1(2) .
C1B N1B Br1 110.4(2) .
C5B N1B Br1 108.9(2) .
C4B N2B C2B 110(6) .
C4B N2B C6B 111(4) .
C2B N2B C6B 107(6) .
N1B C1B C2B 109.7(5) .
N1B C1B H1C 109.7 .
C2B C1B H1C 109.7 .
N1B C1B H1D 109.7 .
C2B C1B H1D 109.7 .
H1C C1B H1D 108.2 .
N2B C2B C1B 110(3) .
N2B C2B H2C 109.8 .
C1B C2B H2C 109.8 .
N2B C2B H2D 109.8 .
C1B C2B H2D 109.8 .
H2C C2B H2D 108.2 .
N1B C3B C4B 109.3(7) .
N1B C3B H3C 109.8 .
C4B C3B H3C 109.8 .
N1B C3B H3D 109.8 .
C4B C3B H3D 109.8 .
H3C C3B H3D 108.3 .
N2B C4B C3B 110(4) .
N2B C4B H4C 109.7 .
C3B C4B H4C 109.7 .
N2B C4B H4D 109.7 .
C3B C4B H4D 109.7 .
H4C C4B H4D 108.2 .
N1B C5B C6B 108.9(5) .
N1B C5B H5C 109.9 .
C6B C5B H5C 109.9 .
N1B C5B H5D 109.9 .
C6B C5B H5D 109.9 .
H5C C5B H5D 108.3 .
N2B C6B C5B 109(3) .
N2B C6B H6C 109.9 .
C5B C6B H6C 109.9 .
N2B C6B H6D 109.9 .
C5B C6B H6D 109.9 .
H6C C6B H6D 108.3 .
N1B Br1 N1 179.73(7) 5_765
N1 Br1 N1 179.73(7) 5_765
O3 S1 O2 115.7(5) .
O3 S1 N3 115.4(6) .
O2 S1 N3 105.0(5) .
O3 S1 C8 115.2(6) .
O2 S1 C8 106.7(6) .
N3 S1 C8 96.8(4) .
C7 N3 S1 111.4(3) .
O1 C7 N3 125.1(4) .
O1 C7 C9 122.1(5) .
N3 C7 C9 112.8(4) .
C9 C8 C13 120.0 .
C9 C8 S1 107.3(5) .
C13 C8 S1 132.6(5) .
C8 C9 C10 120.0 .
C8 C9 C7 111.5(5) .
C10 C9 C7 128.4(5) .
C11 C10 C9 120.0 .
C11 C10 H10 120.0 .
C9 C10 H10 120.0 .
C10 C11 C12 120.0 .
C10 C11 H11 120.0 .
C12 C11 H11 120.0 .
C11 C12 C13 120.0 .
C11 C12 H12 120.0 .
C13 C12 H12 120.0 .
C12 C13 C8 120.0 .
C12 C13 H13 120.0 .
C8 C13 H13 120.0 .

loop_
_geom_bond_atom_site_label_1
_geom_bond_atom_site_label_2
_geom_bond_distance
N1 C5 1.470(3)
N1 C3 1.481(4)
N1 C1 1.493(4)
N1 Br1 2.1304(12)
N2 C6 1.42(6)
N2 C2 1.47(6)
N2 C4 1.49(6)
C1 C2 1.544(8)
C1 H1A 0.9900
C1 H1B 0.9900
C2 H2A 0.9900
C2 H2B 0.9900
C3 C4 1.540(10)
C3 H3A 0.9900
C3 H3B 0.9900
C4 H4A 0.9900
C4 H4B 0.9900
C5 C6 1.559(11)
C5 H5A 0.9900
C5 H5B 0.9900
C6 H6A 0.9900
C6 H6B 0.9900
N1B C3B 1.468(6)
N1B C1B 1.487(5)
N1B C5B 1.506(5)
N1B Br1 2.1304(12)
N2B C4B 1.45(10)
N2B C2B 1.47(10)
N2B C6B 1.52(8)
C1B C2B 1.546(13)
C1B H1C 0.9900
C1B H1D 0.9900
C2B H2C 0.9900
C2B H2D 0.9900
C3B C4B 1.570(16)
C3B H3C 0.9900
C3B H3D 0.9900
C4B H4C 0.9900
C4B H4D 0.9900
C5B C6B 1.549(16)
C5B H5C 0.9900
C5B H5D 0.9900
C6B H6C 0.9900
C6B H6D 0.9900
S1 O3 1.328(8)
S1 O2 1.539(9)
S1 N3 1.629(9)
S1 C8 1.739(3)
O1 C7 1.238(5)
N3 C7 1.352(6)
C7 C9 1.484(7)
C8 C9 1.3900
C8 C13 1.3900
C9 C10 1.3900
C10 C11 1.3900
C10 H10 0.9500
C11 C12 1.3900
C11 H11 0.9500
C12 C13 1.3900
C12 H12 0.9500
C13 H13 0.9500

loop_
_geom_torsion_atom_site_label_1
_geom_torsion_atom_site_label_2
_geom_torsion_atom_site_label_3
_geom_torsion_atom_site_label_4
_geom_torsion
C5 N1 C1 C2 -54.3(3)
C3 N1 C1 C2 67.0(3)
Br1 N1 C1 C2 -174.2(2)
C6 N2 C2 C1 64(3)
C4 N2 C2 C1 -53(4)
N1 C1 C2 N2 -10(3)
C5 N1 C3 C4 65.8(4)
C1 N1 C3 C4 -54.7(4)
Br1 N1 C3 C4 -174.0(4)
C6 N2 C4 C3 -51(4)
C2 N2 C4 C3 66(3)
N1 C3 C4 N2 -11(2)
C3 N1 C5 C6 -54.1(4)
C1 N1 C5 C6 66.2(4)
Br1 N1 C5 C6 -173.8(3)
C2 N2 C6 C5 -52(3)
C4 N2 C6 C5 64(4)
N1 C5 C6 N2 -11(3)
C3B N1B C1B C2B 54.7(6)
C5B N1B C1B C2B -64.2(6)
Br1 N1B C1B C2B 176.2(4)
C4B N2B C2B C1B -64(5)
C6B N2B C2B C1B 57(5)
N1B C1B C2B N2B 7(4)
C1B N1B C3B C4B -62.7(6)
C5B N1B C3B C4B 56.6(6)
Br1 N1B C3B C4B 175.7(5)
C2B N2B C4B C3B 56(5)
C6B N2B C4B C3B -63(6)
N1B C3B C4B N2B 7(4)
C3B N1B C5B C6B -67.2(7)
C1B N1B C5B C6B 52.4(7)
Br1 N1B C5B C6B 173.0(6)
C4B N2B C6B C5B 52(7)
C2B N2B C6B C5B -68(5)
N1B C5B C6B N2B 12(4)
O3 S1 N3 C7 -118.1(4)
O2 S1 N3 C7 113.3(3)
C8 S1 N3 C7 4.0(7)
S1 N3 C7 O1 173.6(5)
S1 N3 C7 C9 -4.7(7)
O3 S1 C8 C9 120.1(6)
O2 S1 C8 C9 -109.9(5)
N3 S1 C8 C9 -2.1(6)
O3 S1 C8 C13 -62.9(11)
O2 S1 C8 C13 67.0(10)
N3 S1 C8 C13 174.9(7)
C13 C8 C9 C10 0.0
S1 C8 C9 C10 177.4(10)
C13 C8 C9 C7 -177.7(7)
S1 C8 C9 C7 -0.3(5)
O1 C7 C9 C8 -175.2(5)
N3 C7 C9 C8 3.2(4)
O1 C7 C9 C10 7.4(11)
N3 C7 C9 C10 -174.3(7)
C8 C9 C10 C11 0.0
C7 C9 C10 C11 177.2(8)
C9 C10 C11 C12 0.0
C10 C11 C12 C13 0.0
C11 C12 C13 C8 0.0
C9 C8 C13 C12 0.0
S1 C8 C13 C12 -176.6(12)
